data_4115068
loop_
_publ_author_name
'David A. Shultz'
'Scot H. Bodnar'
'Hyoyoung Lee'
'Jeff W. Kampf'
'Christopher D. Incarvito'
'Arnold L. Rheingold'

_publ_section_title
;
 Singlet-Triplet Gap in Triplet Ground-State Biradicals Is Modulated by
 Substituent Effects
;
_journal_name_full 'Journal of the American Chemical Society'
_journal_page_first 10054
_journal_page_last 10061
_journal_paper_doi 10.1021/ja020154+
_journal_volume 124
_journal_year 2002
_chemical_formula_sum 'C111 H123 B2 Cl6 N12 O4 Zn2'
_chemical_formula_weight 2054.27
_chemical_name_systematic
;

 ?

;
_space_group_IT_number 2
_symmetry_cell_setting triclinic
_symmetry_space_group_name_Hall '-P 1'
_symmetry_space_group_name_H-M 'P -1'
_atom_sites_solution_hydrogens geom
_atom_sites_solution_primary direct
_atom_sites_solution_secondary difmap
_audit_creation_method SHELXL-97
_cell_angle_alpha 99.258(6)
_cell_angle_beta 92.264(7)
_cell_angle_gamma 97.887(6)
_cell_formula_units_Z 2
_cell_length_a 12.688(5)
_cell_length_b 12.987(5)
_cell_length_c 33.514(12)
_cell_measurement_reflns_used 6223
_cell_measurement_temperature 158(2)
_cell_measurement_theta_max 26.15
_cell_measurement_theta_min 2.23
_cell_volume 5388(4)
_computing_cell_refinement 'Bruker SMART'
_computing_data_collection 'Bruker SMART'
_computing_data_reduction 'Bruker SHELXTL'
_computing_molecular_graphics 'Bruker SHELXTL'
_computing_publication_material 'Bruker SHELXTL'
_computing_structure_refinement 'Bruker SHELXTL'
_computing_structure_solution 'Bruker SHELXTL'
_diffrn_ambient_temperature 158(2)
_diffrn_measured_fraction_theta_full 0.950
_diffrn_measured_fraction_theta_max 0.950
_diffrn_measurement_device_type 'CCD area detector'
_diffrn_measurement_method 'phi and omega scans'
_diffrn_radiation_monochromator graphite
_diffrn_radiation_source 'sealed tube'
_diffrn_radiation_type MoK\a
_diffrn_radiation_wavelength 0.71073
_diffrn_reflns_av_R_equivalents 0.0457
_diffrn_reflns_av_sigmaI/netI 0.0460
_diffrn_reflns_limit_h_max 15
_diffrn_reflns_limit_h_min -15
_diffrn_reflns_limit_k_max 16
_diffrn_reflns_limit_k_min -16
_diffrn_reflns_limit_l_max 41
_diffrn_reflns_limit_l_min -40
_diffrn_reflns_number 65261
_diffrn_reflns_theta_full 26.42
_diffrn_reflns_theta_max 26.42
_diffrn_reflns_theta_min 1.61
_exptl_absorpt_coefficient_mu 0.650
_exptl_absorpt_correction_T_max 0.963
_exptl_absorpt_correction_T_min 0.813
_exptl_absorpt_correction_type multi-scan
_exptl_absorpt_process_details 'Blessing, Acta Cryst. (1995) A51 33-38.'
_exptl_crystal_colour green
_exptl_crystal_density_diffrn 1.266
_exptl_crystal_description plate
_exptl_crystal_F_000 2154
_exptl_crystal_size_max 0.06
_exptl_crystal_size_mid 0.26
_exptl_crystal_size_min 0.36
_refine_diff_density_max 0.821
_refine_diff_density_min 0.844
_refine_diff_density_rms 0.122
_refine_ls_extinction_coef 0.0026(5)
_refine_ls_extinction_expression Fc^*^=kFc[1+0.001xFc^2^\l^3^/sin(2\q)]^-1/4^
_refine_ls_extinction_method SHELXL
_refine_ls_goodness_of_fit_ref 1.062
_refine_ls_hydrogen_treatment mixed
_refine_ls_matrix_type full
_refine_ls_number_parameters 1543
_refine_ls_number_reflns 21029
_refine_ls_number_restraints 229
_refine_ls_restrained_S_all 1.085
_refine_ls_R_factor_all 0.1257
_refine_ls_R_factor_gt 0.0973
_refine_ls_shift/su_max 0.008
_refine_ls_shift/su_mean 0.004
_refine_ls_structure_factor_coef Fsqd
_refine_ls_weighting_details 'calc w=1/[\s^2^(Fo^2^)+(0.1447P)^2^+20.7815P] where P=(Fo^2^+2Fc^2^)/3'
_refine_ls_weighting_scheme calc
_refine_ls_wR_factor_gt 0.2643
_refine_ls_wR_factor_ref 0.2880
_reflns_number_gt 15559
_reflns_number_total 21029
_reflns_threshold_expression >2sigma(I)
_cod_data_source_file ja0201542B_2.cif
_cod_data_source_block s214[(TpCum,MeZn)21-t-Bu]
_cod_original_cell_volume 5388(3)
_cod_database_code 4115068

loop_
_symmetry_equiv_pos_as_xyz
'x, y, z'
'-x, -y, -z'

loop_
_atom_site_label
_atom_site_type_symbol
_atom_site_fract_x
_atom_site_fract_y
_atom_site_fract_z
_atom_site_U_iso_or_equiv
_atom_site_adp_type
_atom_site_occupancy
_atom_site_symmetry_multiplicity
_atom_site_calc_flag
_atom_site_refinement_flags
_atom_site_disorder_assembly
_atom_site_disorder_group
Zn1 Zn 0.20240(4) 0.31163(4) 0.056033(17) 0.02396(17) Uani 1 1 d . . .
Zn2 Zn -0.18374(13) -0.23786(10) 0.40150(5) 0.0393(5) Uani 1 1 d . . .
O1 O 0.1235(3) 0.1596(3) 0.06069(10) 0.0276(7) Uani 1 1 d . . .
O2 O 0.2277(3) 0.3143(3) 0.11484(10) 0.0286(8) Uani 1 1 d . . .
O3 O -0.0458(4) -0.1765(4) 0.38056(17) 0.0673(15) Uani 1 1 d . A .
O4 O -0.2452(4) -0.1817(5) 0.35412(15) 0.0748(18) Uani 1 1 d . A .
B1 B 0.2309(5) 0.4001(4) -0.02205(17) 0.0275(11) Uani 1 1 d . . .
H1 H 0.2386 0.4276 -0.0481 0.033 Uiso 1 1 calc R . .
B2 B -0.278(2) -0.3495(16) 0.4690(6) 0.044(4) Uani 0.516(7) 1 d P A 1
H2 H -0.3193 -0.3855 0.4890 0.052 Uiso 0.516(7) 1 calc PR A 1
N1 N 0.2731(3) 0.4742(3) 0.05306(12) 0.0272(9) Uani 1 1 d . . .
N2 N 0.2901(3) 0.4818(3) 0.01326(12) 0.0265(9) Uani 1 1 d . . .
N3 N 0.2950(3) 0.2564(3) 0.01099(13) 0.0273(9) Uani 1 1 d . . .
N4 N 0.2824(3) 0.2972(3) -0.02396(13) 0.0280(9) Uani 1 1 d . . .
N5 N 0.0799(3) 0.3431(3) 0.02112(12) 0.0255(8) Uani 1 1 d . . .
N6 N 0.1111(3) 0.3774(3) -0.01372(12) 0.0263(9) Uani 1 1 d . . .
N7 N -0.2691(5) -0.1671(5) 0.44386(16) 0.0513(14) Uani 1 1 d . A .
N8 N -0.3196(5) -0.2324(5) 0.46785(18) 0.0638(17) Uani 1 1 d . . .
N9 N -0.0850(12) -0.3035(11) 0.4555(4) 0.029(2) Uani 0.516(7) 1 d P A 1
N10 N -0.1607(10) -0.3406(8) 0.4804(4) 0.034(2) Uani 0.516(7) 1 d P A 1
N11 N -0.2516(9) -0.3865(9) 0.3946(3) 0.037(2) Uani 0.516(7) 1 d P A 1
N12 N -0.3033(9) -0.4166(9) 0.4266(3) 0.044(3) Uani 0.516(7) 1 d P A 1
C1 C 0.1250(4) 0.1447(4) 0.09703(15) 0.0236(10) Uani 1 1 d . . .
C2 C 0.0717(4) 0.0500(4) 0.10979(16) 0.0260(10) Uani 1 1 d . . .
C3 C 0.0814(4) 0.0452(4) 0.15038(16) 0.0285(10) Uani 1 1 d . . .
H3 H 0.0467 -0.0159 0.1593 0.060(4) Uiso 1 1 calc R . .
C4 C 0.1401(4) 0.1259(4) 0.18015(17) 0.0307(11) Uani 1 1 d . . .
C5 C 0.1894(4) 0.2172(4) 0.16798(16) 0.0298(11) Uani 1 1 d . . .
H5 H 0.2280 0.2717 0.1876 0.060(4) Uiso 1 1 calc R . .
C6 C 0.1832(4) 0.2296(4) 0.12780(15) 0.0263(10) Uani 1 1 d . . .
C7 C 0.0112(4) -0.0379(4) 0.07821(16) 0.0295(11) Uani 1 1 d . . .
C8 C -0.0393(5) -0.1311(4) 0.09822(19) 0.0395(13) Uani 1 1 d . . .
C9 C 0.0878(5) -0.0794(4) 0.04711(18) 0.0370(12) Uani 1 1 d . . .
C10 C -0.0793(4) 0.0035(4) 0.05591(19) 0.0387(13) Uani 1 1 d . . .
C11 C 0.1500(4) 0.1102(5) 0.22282(17) 0.0366(13) Uani 1 1 d . . .
C12 C 0.0699(4) 0.0506(4) 0.23994(17) 0.0352(12) Uani 1 1 d . . .
H12 H 0.0069 0.0190 0.2239 0.060(4) Uiso 1 1 calc R . .
C13 C 0.0801(4) 0.0362(5) 0.28016(19) 0.0437(15) Uani 1 1 d . . .
C14 C 0.1732(6) 0.0849(8) 0.3036(2) 0.080(3) Uani 1 1 d . . .
H14 H 0.1812 0.0748 0.3310 0.060(4) Uiso 1 1 calc R . .
C15 C 0.2536(6) 0.1471(10) 0.2880(3) 0.098(4) Uani 1 1 d . . .
C16 C 0.2417(5) 0.1578(7) 0.2474(2) 0.065(2) Uani 1 1 d . . .
H16 H 0.2972 0.1984 0.2360 0.060(4) Uiso 1 1 calc R . .
C17 C 0.3544(9) 0.2143(12) 0.3159(3) 0.107(4) Uani 1 1 d U . .
C18 C 0.3412(16) 0.2206(18) 0.3575(6) 0.190(8) Uani 1 1 d U . .
H18A H 0.3418 0.1508 0.3650 0.285 Uiso 1 1 calc R . .
H18B H 0.2730 0.2448 0.3638 0.285 Uiso 1 1 calc R . .
H18C H 0.3995 0.2705 0.3727 0.285 Uiso 1 1 calc R . .
C19 C 0.334(2) 0.333(2) 0.3210(9) 0.276(14) Uani 1 1 d U . .
H19A H 0.2739 0.3431 0.3380 0.414 Uiso 1 1 calc R . .
H19B H 0.3180 0.3513 0.2943 0.414 Uiso 1 1 calc R . .
H19C H 0.3982 0.3797 0.3339 0.414 Uiso 1 1 calc R . .
C20 C 0.4467(12) 0.2035(15) 0.2952(5) 0.157(6) Uani 1 1 d U . .
H20A H 0.5093 0.2253 0.3143 0.235 Uiso 1 1 calc R . .
H20B H 0.4505 0.2479 0.2742 0.235 Uiso 1 1 calc R . .
H20C H 0.4450 0.1296 0.2827 0.235 Uiso 1 1 calc R . .
C21 C -0.0056(5) -0.0255(5) 0.29913(18) 0.0419(14) Uani 1 1 d . . .
C22 C 0.0177(6) -0.0770(6) 0.3307(2) 0.0527(17) Uani 1 1 d . A .
H22 H 0.0899 -0.0760 0.3396 0.060(4) Uiso 1 1 calc R . .
C23 C -0.0635(6) -0.1304(5) 0.3495(2) 0.0505(16) Uani 1 1 d . . .
C24 C -0.1756(6) -0.1330(6) 0.33510(19) 0.0566(19) Uani 1 1 d . A .
C25 C -0.1990(5) -0.0789(7) 0.3019(2) 0.066(2) Uani 1 1 d . . .
C26 C -0.1135(5) -0.0279(6) 0.28522(18) 0.0484(16) Uani 1 1 d . A .
H26 H -0.1272 0.0075 0.2633 0.060(4) Uiso 1 1 calc R . .
C27 C -0.3151(7) -0.0759(8) 0.2891(2) 0.093(3) Uani 0.50 1 d PDU A 1
C28 C -0.3675(11) 0.0025(11) 0.3240(4) 0.045(3) Uani 0.50 1 d PDU A 1
H28A H -0.4415 0.0056 0.3154 0.067 Uiso 0.50 1 calc PR A 1
H28B H -0.3265 0.0734 0.3278 0.067 Uiso 0.50 1 calc PR A 1
H28C H -0.3656 -0.0249 0.3496 0.067 Uiso 0.50 1 calc PR A 1
C29 C -0.3238(12) 0.0221(14) 0.2561(4) 0.056(4) Uani 0.50 1 d PD A 1
H29A H -0.2897 0.0012 0.2309 0.084 Uiso 0.50 1 calc PR A 1
H29B H -0.2876 0.0910 0.2699 0.084 Uiso 0.50 1 calc PR A 1
H29C H -0.3989 0.0269 0.2498 0.084 Uiso 0.50 1 calc PR A 1
C30 C -0.3881(10) -0.1574(13) 0.2716(4) 0.059(4) Uani 0.50 1 d PDU A 1
H30A H -0.3552 -0.2031 0.2511 0.089 Uiso 0.50 1 calc PR A 1
H30B H -0.4471 -0.1306 0.2588 0.089 Uiso 0.50 1 calc PR A 1
H30C H -0.4153 -0.1979 0.2923 0.089 Uiso 0.50 1 calc PR A 1
C27' C -0.3151(7) -0.0759(8) 0.2891(2) 0.093(3) Uani 0.50 1 d PDU A 2
C28' C -0.3186(11) -0.0559(15) 0.2473(4) 0.057(4) Uani 0.50 1 d PD A 2
H28D H -0.3917 -0.0757 0.2353 0.086 Uiso 0.50 1 calc PR A 2
H28E H -0.2712 -0.0979 0.2315 0.086 Uiso 0.50 1 calc PR A 2
H28F H -0.2953 0.0191 0.2471 0.086 Uiso 0.50 1 calc PR A 2
C29' C -0.3506(11) -0.2236(13) 0.2753(4) 0.061(4) Uani 0.50 1 d PDU A 2
H29D H -0.3487 -0.2552 0.3000 0.091 Uiso 0.50 1 calc PR A 2
H29E H -0.2992 -0.2514 0.2569 0.091 Uiso 0.50 1 calc PR A 2
H29F H -0.4224 -0.2409 0.2619 0.091 Uiso 0.50 1 calc PR A 2
C30' C -0.3738(11) -0.0603(13) 0.3201(4) 0.050(3) Uani 0.50 1 d PDU A 2
H30D H -0.3652 0.0153 0.3310 0.074 Uiso 0.50 1 calc PR A 2
H30E H -0.3514 -0.0988 0.3410 0.074 Uiso 0.50 1 calc PR A 2
H30F H -0.4488 -0.0856 0.3114 0.074 Uiso 0.50 1 calc PR A 2
C31 C 0.4057(4) 0.5944(4) -0.02778(17) 0.0345(12) Uani 1 1 d . . .
H31A H 0.4429 0.5378 -0.0408 0.052 Uiso 1 1 calc R . .
H31B H 0.4552 0.6607 -0.0222 0.052 Uiso 1 1 calc R . .
H31C H 0.3458 0.6023 -0.0458 0.052 Uiso 1 1 calc R . .
C32 C 0.3647(4) 0.5674(4) 0.01136(16) 0.0275(10) Uani 1 1 d . . .
C33 C 0.3933(4) 0.6173(4) 0.05048(16) 0.0287(10) Uani 1 1 d . . .
H33 H 0.4428 0.6796 0.0588 0.060(4) Uiso 1 1 calc R . .
C34 C 0.3340(4) 0.5571(4) 0.07561(15) 0.0257(10) Uani 1 1 d . . .
C35 C 0.3309(4) 0.5814(4) 0.11999(15) 0.0277(10) Uani 1 1 d . . .
C36 C 0.2404(4) 0.5495(4) 0.13961(16) 0.0339(12) Uani 1 1 d . . .
H36 H 0.1804 0.5080 0.1242 0.060(4) Uiso 1 1 calc R . .
C37 C 0.2362(5) 0.5771(5) 0.18118(19) 0.0472(15) Uani 1 1 d . . .
H37 H 0.1736 0.5539 0.1938 0.060(4) Uiso 1 1 calc R . .
C39 C 0.4130(5) 0.6704(5) 0.18526(19) 0.0481(15) Uani 1 1 d . . .
H39 H 0.4730 0.7122 0.2005 0.060(4) Uiso 1 1 calc R . .
C40 C 0.4168(4) 0.6420(5) 0.14398(18) 0.0387(13) Uani 1 1 d . . .
H40 H 0.4798 0.6645 0.1315 0.060(4) Uiso 1 1 calc R . .
C38 C 0.3229(6) 0.6387(6) 0.20489(18) 0.0540(17) Uani 1 1 d D . .
C41 C 0.3188(7) 0.6709(8) 0.2505(2) 0.078(3) Uani 1 1 d D . .
H41 H 0.3915 0.7066 0.2614 0.060(4) Uiso 1 1 calc R . .
C42 C 0.2927(18) 0.5752(14) 0.2705(3) 0.193(9) Uani 1 1 d D . .
H42A H 0.2910 0.5975 0.2998 0.289 Uiso 1 1 calc R . .
H42B H 0.3472 0.5290 0.2650 0.289 Uiso 1 1 calc R . .
H42C H 0.2228 0.5369 0.2596 0.289 Uiso 1 1 calc R . .
C43 C 0.2451(13) 0.7443(13) 0.2610(3) 0.148(6) Uani 1 1 d D . .
H43A H 0.2547 0.7995 0.2441 0.223 Uiso 1 1 calc R . .
H43B H 0.2584 0.7764 0.2896 0.223 Uiso 1 1 calc R . .
H43C H 0.1720 0.7070 0.2564 0.223 Uiso 1 1 calc R . .
C44 C 0.3199(4) 0.2633(5) -0.09709(16) 0.0385(13) Uani 1 1 d . . .
H44A H 0.2456 0.2583 -0.1073 0.058 Uiso 1 1 calc R . .
H44B H 0.3554 0.2127 -0.1147 0.058 Uiso 1 1 calc R . .
H44C H 0.3567 0.3349 -0.0969 0.058 Uiso 1 1 calc R . .
C45 C 0.3229(4) 0.2387(4) -0.05482(16) 0.0291(11) Uani 1 1 d . . .
C46 C 0.3632(4) 0.1575(4) -0.03998(17) 0.0336(12) Uani 1 1 d . . .
H46 H 0.3970 0.1037 -0.0547 0.060(4) Uiso 1 1 calc R . .
C47 C 0.3440(4) 0.1712(4) 0.00131(17) 0.0299(11) Uani 1 1 d . . .
C48 C 0.3678(4) 0.1081(4) 0.03219(17) 0.0325(11) Uani 1 1 d . . .
C49 C 0.3650(4) -0.0014(4) 0.02214(19) 0.0376(12) Uani 1 1 d . . .
H49 H 0.3531 -0.0350 -0.0053 0.060(4) Uiso 1 1 calc R . .
C50 C 0.3798(4) -0.0603(5) 0.0522(2) 0.0435(14) Uani 1 1 d . . .
H50 H 0.3782 -0.1342 0.0447 0.060(4) Uiso 1 1 calc R . .
C51 C 0.3966(4) -0.0161(5) 0.0926(2) 0.0442(15) Uani 1 1 d . . .
C52 C 0.4049(5) 0.0937(5) 0.1025(2) 0.0451(15) Uani 1 1 d . . .
H52 H 0.4203 0.1269 0.1299 0.060(4) Uiso 1 1 calc R . .
C53 C 0.3909(4) 0.1549(4) 0.07263(19) 0.0400(13) Uani 1 1 d . . .
H53 H 0.3971 0.2294 0.0799 0.060(4) Uiso 1 1 calc R . .
C54 C 0.4011(5) -0.0854(6) 0.1250(2) 0.0542(17) Uani 1 1 d . . .
H54 H 0.4456 -0.1414 0.1156 0.060(4) Uiso 1 1 calc R . .
C55 C 0.2896(7) -0.1394(8) 0.1318(3) 0.078(3) Uani 1 1 d . . .
H55A H 0.2442 -0.0857 0.1404 0.117 Uiso 1 1 calc R . .
H55B H 0.2948 -0.1832 0.1528 0.117 Uiso 1 1 calc R . .
H55C H 0.2586 -0.1838 0.1065 0.117 Uiso 1 1 calc R . .
C56 C 0.4474(12) -0.0276(11) 0.1667(4) 0.126(4) Uani 1 1 d U . .
H56A H 0.5241 -0.0052 0.1656 0.189 Uiso 1 1 calc R . .
H56B H 0.4359 -0.0750 0.1866 0.189 Uiso 1 1 calc R . .
H56C H 0.4120 0.0343 0.1747 0.189 Uiso 1 1 calc R . .
C57 C 0.0290(5) 0.4194(4) -0.07743(17) 0.0374(12) Uani 1 1 d . . .
H57A H 0.0749 0.4875 -0.0752 0.056 Uiso 1 1 calc R . .
H57B H -0.0427 0.4257 -0.0879 0.056 Uiso 1 1 calc R . .
H57C H 0.0587 0.3661 -0.0960 0.056 Uiso 1 1 calc R . .
C58 C 0.0231(4) 0.3874(4) -0.03699(16) 0.0301(11) Uani 1 1 d . . .
C59 C -0.0654(4) 0.3603(4) -0.01612(16) 0.0308(11) Uani 1 1 d . . .
H59 H -0.1377 0.3602 -0.0246 0.060(4) Uiso 1 1 calc R . .
C60 C -0.0279(4) 0.3332(4) 0.01986(16) 0.0276(10) Uani 1 1 d . . .
C61 C -0.0882(4) 0.2972(4) 0.05314(17) 0.0297(11) Uani 1 1 d . . .
C62 C -0.1952(4) 0.2501(5) 0.0456(2) 0.0407(13) Uani 1 1 d . . .
H62 H -0.2285 0.2406 0.0191 0.060(4) Uiso 1 1 calc R . .
C63 C -0.2527(5) 0.2174(5) 0.0773(2) 0.0501(17) Uani 1 1 d . . .
H63 H -0.3254 0.1873 0.0719 0.060(4) Uiso 1 1 calc R . .
C64 C -0.2076(5) 0.2271(5) 0.1158(2) 0.0498(17) Uani 1 1 d . . .
C65 C -0.1016(5) 0.2753(5) 0.1232(2) 0.0443(14) Uani 1 1 d . . .
H65 H -0.0685 0.2839 0.1497 0.060(4) Uiso 1 1 calc R . .
C66 C -0.0439(4) 0.3107(4) 0.09269(17) 0.0347(12) Uani 1 1 d . . .
H66 H 0.0273 0.3450 0.0988 0.060(4) Uiso 1 1 calc R . .
C67 C -0.2705(7) 0.1811(7) 0.1485(3) 0.072(3) Uani 1 1 d . . .
H67 H -0.3481 0.1780 0.1410 0.060(4) Uiso 1 1 calc R . .
C68 C -0.2471(9) 0.2459(11) 0.1902(3) 0.107(4) Uani 1 1 d . . .
H68A H -0.1749 0.2399 0.2002 0.160 Uiso 1 1 calc R . .
H68B H -0.2988 0.2199 0.2085 0.160 Uiso 1 1 calc R . .
H68C H -0.2522 0.3199 0.1889 0.160 Uiso 1 1 calc R . .
C69 C -0.2478(10) 0.0656(9) 0.1482(4) 0.110(4) Uani 1 1 d U . .
H69A H -0.3116 0.0159 0.1374 0.165 Uiso 1 1 calc R . .
H69B H -0.2289 0.0561 0.1759 0.165 Uiso 1 1 calc R . .
H69C H -0.1886 0.0522 0.1311 0.165 Uiso 1 1 calc R . .
C70 C -0.4416(7) -0.2282(10) 0.5240(3) 0.094(3) Uani 1 1 d . . .
H70A H -0.4714 -0.1733 0.5418 0.141 Uiso 1 1 calc R A .
H70B H -0.3943 -0.2614 0.5402 0.141 Uiso 1 1 calc R . .
H70C H -0.4997 -0.2816 0.5105 0.141 Uiso 1 1 calc R . .
C71 C -0.3803(6) -0.1802(9) 0.4931(2) 0.069(2) Uani 1 1 d . A .
C72 C -0.3719(6) -0.0811(10) 0.4849(3) 0.079(3) Uani 1 1 d . . .
H72 H -0.4069 -0.0260 0.4980 0.060(4) Uiso 1 1 calc R A .
C73 C -0.3013(5) -0.0742(6) 0.4534(2) 0.0542(18) Uani 1 1 d . A .
C74 C -0.2644(6) 0.0177(7) 0.4344(2) 0.064(2) Uani 1 1 d . . .
C75 C -0.1632(6) 0.0348(5) 0.4201(2) 0.0588(19) Uani 1 1 d . A .
H75 H -0.1150 -0.0140 0.4227 0.060(4) Uiso 1 1 calc R . .
C76 C -0.1322(9) 0.1204(7) 0.4025(3) 0.084(3) Uani 1 1 d . . .
H76 H -0.0635 0.1312 0.3923 0.060(4) Uiso 1 1 calc R A .
C78 C -0.3077(15) 0.1725(14) 0.4142(5) 0.148(6) Uani 1 1 d . . .
H78 H -0.3591 0.2183 0.4120 0.060(4) Uiso 1 1 calc R A .
C79 C -0.3304(12) 0.0905(11) 0.4302(4) 0.121(5) Uani 1 1 d . A .
H79 H -0.3994 0.0789 0.4402 0.060(4) Uiso 1 1 calc R . .
C77 C -0.2062(14) 0.1950(8) 0.3995(4) 0.118(5) Uani 1 1 d D A .
C80 C -0.1697(17) 0.2891(8) 0.3775(5) 0.159(7) Uani 1 1 d D . .
H80 H -0.0904 0.2973 0.3762 0.027(17) Uiso 1 1 calc R A .
C81 C -0.2198(18) 0.2715(17) 0.3359(6) 0.199(9) Uani 1 1 d DU A .
H81A H -0.1696 0.2453 0.3166 0.298 Uiso 1 1 calc R . .
H81B H -0.2386 0.3381 0.3296 0.298 Uiso 1 1 calc R . .
H81C H -0.2843 0.2196 0.3339 0.298 Uiso 1 1 calc R . .
C82 C -0.198(2) 0.3832(18) 0.4026(8) 0.276(14) Uani 1 1 d DU A .
H82A H -0.2515 0.3619 0.4213 0.414 Uiso 1 1 calc R . .
H82B H -0.2283 0.4272 0.3852 0.414 Uiso 1 1 calc R . .
H82C H -0.1347 0.4235 0.4181 0.414 Uiso 1 1 calc R . .
C83 C -0.1668(15) -0.4144(14) 0.5461(4) 0.068(4) Uani 0.516(7) 1 d P A 1
H83A H -0.2115 -0.4805 0.5339 0.101 Uiso 0.516(7) 1 calc PR A 1
H83B H -0.2117 -0.3658 0.5598 0.101 Uiso 0.516(7) 1 calc PR A 1
H83C H -0.1141 -0.4289 0.5659 0.101 Uiso 0.516(7) 1 calc PR A 1
C84 C -0.1099(12) -0.3649(11) 0.5133(4) 0.045(3) Uani 0.516(7) 1 d P A 1
C85 C -0.0018(11) -0.3441(11) 0.5100(4) 0.045(3) Uani 0.516(7) 1 d P A 1
H85 H 0.0528 -0.3538 0.5287 0.060(4) Uiso 0.516(7) 1 calc PR A 1
C86 C 0.0119(12) -0.3055(10) 0.4733(4) 0.035(3) Uani 0.516(7) 1 d P A 1
C87 C 0.1137(14) -0.2782(12) 0.4557(5) 0.039(4) Uani 0.516(7) 1 d P A 1
C88 C 0.1219(12) -0.3026(15) 0.4134(5) 0.049(4) Uani 0.516(7) 1 d P A 1
H88 H 0.0629 -0.3409 0.3965 0.060(4) Uiso 0.516(7) 1 calc PR A 1
C89 C 0.2146(16) -0.2713(16) 0.3970(5) 0.052(4) Uani 0.516(7) 1 d P A 1
H89 H 0.2195 -0.2847 0.3685 0.060(4) Uiso 0.516(7) 1 calc PR A 1
C90 C 0.3032(14) -0.2189(17) 0.4223(5) 0.068(5) Uani 0.516(7) 1 d PD A 1
C91 C 0.2965(14) -0.2049(18) 0.4643(5) 0.070(5) Uani 0.516(7) 1 d P A 1
H91 H 0.3578 -0.1754 0.4817 0.060(4) Uiso 0.516(7) 1 calc PR A 1
C92 C 0.2060(12) -0.2324(14) 0.4796(5) 0.048(4) Uani 0.516(7) 1 d P A 1
H92 H 0.2027 -0.2209 0.5082 0.060(4) Uiso 0.516(7) 1 calc PR A 1
C93 C 0.4052(12) -0.1752(19) 0.4047(6) 0.110(10) Uani 0.516(7) 1 d PD A 1
H93 H 0.4577 -0.1611 0.4287 0.060(4) Uiso 0.516(7) 1 calc PR A 1
C94 C 0.4405(13) -0.269(2) 0.3792(9) 0.33(2) Uani 0.516(7) 1 d PDU A 1
H94A H 0.4902 -0.2992 0.3954 0.495 Uiso 0.516(7) 1 calc PR A 1
H94B H 0.4761 -0.2465 0.3559 0.495 Uiso 0.516(7) 1 calc PR A 1
H94C H 0.3783 -0.3218 0.3696 0.495 Uiso 0.516(7) 1 calc PR A 1
C95 C 0.3956(19) -0.0683(19) 0.3971(8) 0.121(10) Uani 0.516(7) 1 d PD A 1
H95A H 0.3440 -0.0726 0.3742 0.182 Uiso 0.516(7) 1 calc PR A 1
H95B H 0.4652 -0.0338 0.3909 0.182 Uiso 0.516(7) 1 calc PR A 1
H95C H 0.3713 -0.0273 0.4213 0.182 Uiso 0.516(7) 1 calc PR A 1
C96 C -0.4411(16) -0.5566(16) 0.4425(6) 0.090(6) Uani 0.516(7) 1 d PU A 1
H96A H -0.4885 -0.5079 0.4543 0.136 Uiso 0.516(7) 1 calc PR A 1
H96B H -0.3965 -0.5746 0.4641 0.136 Uiso 0.516(7) 1 calc PR A 1
H96C H -0.4840 -0.6209 0.4277 0.136 Uiso 0.516(7) 1 calc PR A 1
C97 C -0.3720(14) -0.5057(14) 0.4142(4) 0.079(6) Uani 0.516(7) 1 d P A 1
C98 C -0.3638(14) -0.5353(13) 0.3731(4) 0.074(6) Uani 0.516(7) 1 d P A 1
H98 H -0.4024 -0.5951 0.3560 0.060(4) Uiso 0.516(7) 1 calc PR A 1
C99 C -0.2866(11) -0.4586(11) 0.3619(4) 0.049(3) Uani 0.516(7) 1 d P A 1
C100 C -0.2423(9) -0.4540(9) 0.3215(2) 0.053(4) Uani 0.516(7) 1 d PG A 1
C101 C -0.3063(9) -0.4937(10) 0.2863(3) 0.070(5) Uani 0.516(7) 1 d PG A 1
H101 H -0.3767 -0.5282 0.2878 0.060(4) Uiso 0.516(7) 1 calc PR A 1
C102 C -0.2673(12) -0.4830(12) 0.2487(2) 0.107(8) Uani 0.516(7) 1 d PG A 1
H102 H -0.3111 -0.5101 0.2247 0.060(4) Uiso 0.516(7) 1 calc PR A 1
C103 C -0.1643(13) -0.4326(13) 0.2464(3) 0.095(7) Uani 0.516(7) 1 d PGD A 1
C104 C -0.1003(10) -0.3929(12) 0.2816(4) 0.092(9) Uani 0.516(7) 1 d PG A 1
H104 H -0.0299 -0.3584 0.2801 0.060(4) Uiso 0.516(7) 1 calc PR A 1
C105 C -0.1393(8) -0.4036(10) 0.3192(3) 0.060(4) Uani 0.516(7) 1 d PG A 1
H105 H -0.0956 -0.3764 0.3432 0.060(4) Uiso 0.516(7) 1 calc PR A 1
C106 C -0.113(3) -0.405(3) 0.2084(9) 0.157(14) Uani 0.516(7) 1 d PDU A 1
H106 H -0.0485 -0.3657 0.2250 0.188 Uiso 0.516(7) 1 calc PR A 1
C107 C -0.131(4) -0.309(3) 0.1921(15) 0.19(2) Uani 0.516(7) 1 d PDU A 1
H10A H -0.0691 -0.2540 0.1999 0.280 Uiso 0.516(7) 1 calc PR A 1
H10B H -0.1948 -0.2835 0.2030 0.280 Uiso 0.516(7) 1 calc PR A 1
H10C H -0.1404 -0.3254 0.1625 0.280 Uiso 0.516(7) 1 calc PR A 1
C108 C -0.050(3) -0.481(3) 0.1886(13) 0.155(16) Uani 0.516(7) 1 d PDU A 1
H10D H -0.0956 -0.5320 0.1682 0.233 Uiso 0.516(7) 1 calc PR A 1
H10E H -0.0200 -0.5172 0.2087 0.233 Uiso 0.516(7) 1 calc PR A 1
H10F H 0.0077 -0.4437 0.1754 0.233 Uiso 0.516(7) 1 calc PR A 1
N12' N -0.3670(11) -0.3946(10) 0.4135(4) 0.054(3) Uani 0.484(7) 1 d P A 2
C99' C -0.3547(12) -0.4282(11) 0.3469(5) 0.052(3) Uani 0.484(7) 1 d P A 2
C10' C -0.3041(13) -0.4223(11) 0.3089(4) 0.049(3) Uani 0.484(7) 1 d P A 2
C98' C -0.4531(16) -0.4855(14) 0.3560(7) 0.077(5) Uani 0.484(7) 1 d P A 2
H98' H -0.5045 -0.5298 0.3372 0.092 Uiso 0.484(7) 1 calc PR A 2
C97' C -0.4583(15) -0.4645(15) 0.3958(7) 0.080(6) Uani 0.484(7) 1 d P A 2
C11' C -0.3676(14) -0.4373(13) 0.2724(5) 0.066(5) Uani 0.484(7) 1 d P A 2
H11' H -0.4422 -0.4588 0.2725 0.080 Uiso 0.484(7) 1 calc PR A 2
C15' C -0.1953(15) -0.3983(16) 0.3076(5) 0.061(5) Uani 0.484(7) 1 d P A 2
H15' H -0.1520 -0.3916 0.3319 0.074 Uiso 0.484(7) 1 calc PR A 2
C12' C -0.3225(16) -0.4211(16) 0.2361(6) 0.073(5) Uani 0.484(7) 1 d P A 2
H12' H -0.3667 -0.4275 0.2120 0.087 Uiso 0.484(7) 1 calc PR A 2
N11' N -0.3065(11) -0.3716(9) 0.3821(4) 0.043(3) Uani 0.484(7) 1 d P A 2
N10' N -0.2151(18) -0.3639(11) 0.4650(5) 0.049(3) Uani 0.484(7) 1 d P A 2
C13' C -0.2101(13) -0.3951(15) 0.2354(4) 0.059(4) Uani 0.484(7) 1 d PD A 2
N9' N -0.1335(13) -0.3179(13) 0.4438(5) 0.045(3) Uani 0.484(7) 1 d P A 2
C93' C 0.372(3) -0.208(3) 0.406(2) 0.32(5) Uani 0.484(7) 1 d PDU A 2
H93' H 0.4159 -0.1906 0.4321 0.385 Uiso 0.484(7) 1 calc PR A 2
C94' C 0.4405(13) -0.269(2) 0.3792(9) 0.33(2) Uani 0.484(7) 1 d PDU A 2
H94D H 0.4312 -0.2548 0.3515 0.495 Uiso 0.484(7) 1 calc PR A 2
H94E H 0.4202 -0.3443 0.3794 0.495 Uiso 0.484(7) 1 calc PR A 2
H94F H 0.5153 -0.2475 0.3891 0.495 Uiso 0.484(7) 1 calc PR A 2
C95' C 0.359(10) -0.100(5) 0.397(6) 0.16(3) Uani 0.484(7) 1 d PDU A 2
H95D H 0.3585 -0.0517 0.4226 0.241 Uiso 0.484(7) 1 calc PR A 2
H95E H 0.2917 -0.1044 0.3812 0.241 Uiso 0.484(7) 1 calc PR A 2
H95F H 0.4185 -0.0748 0.3817 0.241 Uiso 0.484(7) 1 calc PR A 2
C96' C -0.5453(18) -0.4937(19) 0.4239(7) 0.100(7) Uani 0.484(7) 1 d PU A 2
H96D H -0.5944 -0.5553 0.4102 0.150 Uiso 0.484(7) 1 calc PR A 2
H96E H -0.5847 -0.4342 0.4310 0.150 Uiso 0.484(7) 1 calc PR A 2
H96F H -0.5127 -0.5104 0.4487 0.150 Uiso 0.484(7) 1 calc PR A 2
C84' C -0.1737(15) -0.4113(17) 0.4926(6) 0.074(5) Uani 0.484(7) 1 d P A 2
C14' C -0.1463(16) -0.384(2) 0.2722(6) 0.068(6) Uani 0.484(7) 1 d P A 2
H14' H -0.0710 -0.3662 0.2726 0.082 Uiso 0.484(7) 1 calc PR A 2
C16' C -0.1600(13) -0.3799(17) 0.1960(4) 0.085(7) Uani 0.484(7) 1 d PDU A 2
H16' H -0.2167 -0.4016 0.1735 0.102 Uiso 0.484(7) 1 calc PR A 2
C17' C -0.073(3) -0.448(3) 0.1875(8) 0.130(14) Uani 0.484(7) 1 d PD A 2
H17A H -0.0447 -0.4393 0.1612 0.195 Uiso 0.484(7) 1 calc PR A 2
H17B H -0.1023 -0.5221 0.1869 0.195 Uiso 0.484(7) 1 calc PR A 2
H17C H -0.0154 -0.4266 0.2088 0.195 Uiso 0.484(7) 1 calc PR A 2
C18' C -0.122(3) -0.2639(17) 0.1986(7) 0.137(14) Uani 0.484(7) 1 d PD A 2
H18D H -0.1828 -0.2249 0.2019 0.206 Uiso 0.484(7) 1 calc PR A 2
H18E H -0.0879 -0.2515 0.1737 0.206 Uiso 0.484(7) 1 calc PR A 2
H18F H -0.0703 -0.2396 0.2218 0.206 Uiso 0.484(7) 1 calc PR A 2
C85' C -0.0657(15) -0.4031(15) 0.4903(6) 0.068(5) Uani 0.484(7) 1 d P A 2
H85' H -0.0168 -0.4327 0.5057 0.081 Uiso 0.484(7) 1 calc PR A 2
C86' C -0.0423(19) -0.3400(17) 0.4594(5) 0.045(4) Uani 0.484(7) 1 d P A 2
C87' C 0.0674(11) -0.3094(12) 0.4446(4) 0.046(4) Uani 0.484(7) 1 d PG A 2
C88' C 0.1539(14) -0.2710(13) 0.4722(3) 0.061(6) Uani 0.484(7) 1 d PG A 2
H88' H 0.1436 -0.2582 0.5004 0.073 Uiso 0.484(7) 1 calc PR A 2
C89' C 0.2556(12) -0.2513(14) 0.4586(5) 0.080(7) Uani 0.484(7) 1 d PG A 2
H89' H 0.3148 -0.2250 0.4775 0.096 Uiso 0.484(7) 1 calc PR A 2
C90' C 0.2708(11) -0.2700(15) 0.4173(6) 0.114(13) Uani 0.484(7) 1 d PGD A 2
C91' C 0.1843(14) -0.3085(15) 0.3897(4) 0.085(9) Uani 0.484(7) 1 d PG A 2
H91' H 0.1947 -0.3213 0.3615 0.102 Uiso 0.484(7) 1 calc PR A 2
C92' C 0.0826(11) -0.3282(13) 0.4033(4) 0.056(5) Uani 0.484(7) 1 d PG A 2
H92' H 0.0235 -0.3545 0.3844 0.068 Uiso 0.484(7) 1 calc PR A 2
B2' B -0.327(2) -0.346(2) 0.4575(7) 0.058(6) Uani 0.484(7) 1 d P A 2
H2' H -0.3731 -0.3796 0.4767 0.070 Uiso 0.484(7) 1 calc PR A 2
C83' C -0.2424(19) -0.471(2) 0.5221(8) 0.110(10) Uani 0.484(7) 1 d P A 2
H83D H -0.2787 -0.4211 0.5396 0.165 Uiso 0.484(7) 1 calc PR A 2
H83E H -0.1958 -0.5037 0.5388 0.165 Uiso 0.484(7) 1 calc PR A 2
H83F H -0.2955 -0.5259 0.5063 0.165 Uiso 0.484(7) 1 calc PR A 2
C111 C 0.1251(12) -0.0098(10) 0.4471(5) 0.045(3) Uani 1 1 d PDU B 1
H11A H 0.1922 -0.0342 0.4551 0.054 Uiso 1 1 calc PR B 1
H11B H 0.0864 -0.0624 0.4248 0.054 Uiso 1 1 calc PR B 1
Cl6 Cl 0.1489(5) 0.1107(4) 0.4337(2) 0.102(2) Uani 1 1 d PDU B 1
Cl5 Cl 0.0440(5) 0.0132(7) 0.4895(2) 0.128(2) Uani 1 1 d PDU B 1
C110 C 0.029(2) 0.3336(14) 0.2888(5) 0.162(15) Uani 1 1 d PDU . .
H11C H 0.0724 0.2756 0.2897 0.195 Uiso 1 1 calc PR . .
H11D H -0.0467 0.3038 0.2888 0.195 Uiso 1 1 calc PR . .
Cl4 Cl 0.0501(7) 0.3828(6) 0.2473(2) 0.132(3) Uani 1 1 d PDU . .
Cl3 Cl 0.0651(7) 0.4327(6) 0.3329(2) 0.133(2) Uani 1 1 d PDU . .
C109 C 0.4546(5) 0.3983(6) 0.1650(2) 0.0584(18) Uani 1 1 d D . .
H10A H 0.4442 0.4695 0.1785 0.070 Uiso 1 1 calc R . .
H10B H 0.3881 0.3660 0.1486 0.070 Uiso 1 1 calc R . .
Cl2 Cl 0.47868(16) 0.32182(19) 0.20161(7) 0.0733(6) Uani 1 1 d DU . .
Cl1 Cl 0.56086(17) 0.40986(19) 0.13255(6) 0.0704(5) Uani 1 1 d DU . .

loop_
_atom_site_aniso_label
_atom_site_aniso_U_11
_atom_site_aniso_U_22
_atom_site_aniso_U_33
_atom_site_aniso_U_23
_atom_site_aniso_U_13
_atom_site_aniso_U_12
Zn1 0.0222(3) 0.0253(3) 0.0238(3) 0.0068(2) -0.0002(2) -0.0012(2)
Zn2 0.0408(12) 0.0282(7) 0.0416(9) 0.0026(6) -0.0056(9) -0.0115(7)
O1 0.0270(18) 0.0289(17) 0.0254(18) 0.0056(14) -0.0025(14) -0.0016(14)
O2 0.0295(18) 0.0269(17) 0.0269(18) 0.0083(14) -0.0030(14) -0.0079(14)
O3 0.080(4) 0.067(3) 0.074(4) 0.047(3) 0.047(3) 0.024(3)
O4 0.075(4) 0.087(4) 0.041(3) 0.054(2) 0.028(2) 0.051(3)
B1 0.031(3) 0.028(3) 0.023(3) 0.006(2) 0.000(2) 0.000(2)
B2 0.029(11) 0.067(11) 0.033(9) 0.013(7) 0.013(8) -0.006(10)
N1 0.030(2) 0.026(2) 0.025(2) 0.0065(17) 0.0007(17) -0.0020(17)
N2 0.029(2) 0.024(2) 0.026(2) 0.0066(16) 0.0017(17) -0.0017(16)
N3 0.021(2) 0.027(2) 0.033(2) 0.0055(17) 0.0011(17) -0.0004(16)
N4 0.025(2) 0.026(2) 0.031(2) 0.0024(17) 0.0022(17) -0.0024(16)
N5 0.025(2) 0.028(2) 0.023(2) 0.0049(16) 0.0023(16) -0.0013(16)
N6 0.028(2) 0.025(2) 0.025(2) 0.0046(16) -0.0014(16) 0.0029(16)
N7 0.055(3) 0.056(3) 0.039(3) 0.001(2) 0.017(2) -0.002(3)
N8 0.068(4) 0.077(4) 0.043(3) 0.006(3) 0.030(3) -0.008(3)
N9 0.016(7) 0.048(7) 0.024(6) 0.014(5) 0.001(5) -0.002(6)
N10 0.029(6) 0.037(6) 0.033(6) 0.011(5) 0.013(4) -0.010(4)
N11 0.029(5) 0.050(6) 0.024(5) -0.003(4) 0.007(4) -0.008(5)
N12 0.029(5) 0.061(7) 0.033(5) 0.006(5) 0.006(4) -0.022(5)
C1 0.017(2) 0.023(2) 0.030(3) 0.0074(19) -0.0018(18) 0.0010(17)
C2 0.018(2) 0.025(2) 0.035(3) 0.008(2) 0.0005(19) 0.0007(18)
C3 0.023(2) 0.027(2) 0.037(3) 0.013(2) 0.003(2) -0.0004(19)
C4 0.022(2) 0.034(3) 0.037(3) 0.014(2) 0.002(2) -0.001(2)
C5 0.025(2) 0.034(3) 0.029(3) 0.011(2) -0.002(2) -0.005(2)
C6 0.022(2) 0.027(2) 0.030(3) 0.010(2) -0.0012(19) -0.0021(19)
C7 0.025(2) 0.025(2) 0.039(3) 0.007(2) -0.002(2) -0.0010(19)
C8 0.037(3) 0.026(3) 0.053(4) 0.009(2) 0.001(3) -0.008(2)
C9 0.037(3) 0.032(3) 0.040(3) 0.002(2) 0.006(2) 0.004(2)
C10 0.027(3) 0.035(3) 0.052(4) 0.006(3) -0.009(2) 0.001(2)
C11 0.026(3) 0.048(3) 0.038(3) 0.022(3) -0.004(2) -0.005(2)
C12 0.027(3) 0.041(3) 0.038(3) 0.015(2) 0.000(2) -0.004(2)
C13 0.026(3) 0.063(4) 0.048(3) 0.033(3) 0.002(2) -0.003(3)
C14 0.045(4) 0.144(8) 0.055(4) 0.070(5) -0.018(3) -0.031(4)
C15 0.046(4) 0.182(11) 0.066(5) 0.082(6) -0.025(4) -0.046(5)
C16 0.031(3) 0.112(6) 0.054(4) 0.053(4) -0.014(3) -0.027(4)
C17 0.089(6) 0.169(8) 0.064(5) 0.063(6) -0.019(5) -0.024(6)
C18 0.172(11) 0.205(11) 0.172(11) 0.016(9) -0.007(9) -0.021(9)
C19 0.271(16) 0.279(16) 0.270(16) 0.032(10) -0.005(10) 0.037(10)
C20 0.110(8) 0.199(10) 0.145(9) 0.016(8) -0.033(7) -0.004(8)
C21 0.037(3) 0.052(4) 0.037(3) 0.015(3) 0.006(2) -0.005(3)
C22 0.045(4) 0.067(4) 0.055(4) 0.033(3) 0.020(3) 0.008(3)
C23 0.058(4) 0.049(4) 0.049(4) 0.018(3) 0.029(3) 0.003(3)
C24 0.058(4) 0.065(4) 0.032(3) -0.007(3) 0.017(3) -0.026(3)
C25 0.039(4) 0.108(6) 0.034(3) 0.003(4) 0.004(3) -0.035(4)
C26 0.037(3) 0.076(5) 0.027(3) 0.012(3) -0.001(2) -0.015(3)
C27 0.054(4) 0.155(6) 0.056(4) 0.018(4) -0.001(3) -0.028(4)
C28 0.040(5) 0.053(6) 0.046(6) 0.019(5) 0.000(4) 0.008(5)
C29 0.041(8) 0.088(12) 0.042(8) 0.022(8) 0.007(6) 0.007(8)
C30 0.029(7) 0.094(12) 0.051(8) 0.016(8) -0.013(6) -0.005(7)
C27' 0.054(4) 0.155(6) 0.056(4) 0.018(4) -0.001(3) -0.028(4)
C28' 0.035(7) 0.089(12) 0.050(9) 0.025(9) -0.010(6) 0.004(8)
C29' 0.032(7) 0.106(13) 0.038(7) 0.025(8) -0.019(6) -0.020(8)
C30' 0.040(6) 0.057(6) 0.052(6) 0.016(5) 0.000(5) 0.002(5)
C31 0.034(3) 0.037(3) 0.036(3) 0.014(2) 0.008(2) 0.003(2)
C32 0.024(2) 0.024(2) 0.035(3) 0.009(2) 0.006(2) 0.0015(19)
C33 0.026(2) 0.027(2) 0.033(3) 0.006(2) -0.001(2) -0.0004(19)
C34 0.022(2) 0.025(2) 0.029(3) 0.0072(19) -0.0016(19) -0.0018(18)
C35 0.027(2) 0.028(2) 0.026(3) 0.004(2) -0.0017(19) -0.0012(19)
C36 0.028(3) 0.040(3) 0.030(3) 0.003(2) 0.000(2) -0.004(2)
C37 0.040(3) 0.061(4) 0.036(3) 0.005(3) 0.007(3) -0.006(3)
C39 0.040(3) 0.059(4) 0.035(3) -0.001(3) -0.012(3) -0.014(3)
C40 0.029(3) 0.044(3) 0.039(3) 0.007(2) -0.004(2) -0.008(2)
C38 0.052(4) 0.076(5) 0.028(3) -0.001(3) 0.000(3) -0.001(3)
C41 0.067(5) 0.125(8) 0.032(4) -0.001(4) 0.003(3) -0.010(5)
C42 0.32(3) 0.23(2) 0.035(6) 0.041(9) 0.016(10) 0.057(18)
C43 0.184(15) 0.202(16) 0.049(6) -0.042(8) -0.002(7) 0.071(13)
C44 0.031(3) 0.051(3) 0.030(3) 0.001(2) 0.008(2) -0.003(2)
C45 0.015(2) 0.031(3) 0.037(3) 0.001(2) 0.0053(19) -0.0063(19)
C46 0.018(2) 0.036(3) 0.044(3) -0.001(2) 0.008(2) -0.002(2)
C47 0.014(2) 0.029(3) 0.045(3) 0.006(2) 0.002(2) -0.0037(18)
C48 0.018(2) 0.035(3) 0.044(3) 0.007(2) 0.000(2) 0.002(2)
C49 0.027(3) 0.035(3) 0.051(4) 0.006(3) 0.004(2) 0.006(2)
C50 0.030(3) 0.034(3) 0.066(4) 0.008(3) -0.001(3) 0.006(2)
C51 0.026(3) 0.044(3) 0.068(4) 0.020(3) -0.002(3) 0.010(2)
C52 0.038(3) 0.044(3) 0.052(4) 0.006(3) -0.015(3) 0.007(3)
C53 0.034(3) 0.031(3) 0.054(4) 0.007(3) -0.007(3) 0.005(2)
C54 0.040(3) 0.055(4) 0.072(5) 0.024(4) -0.012(3) 0.013(3)
C55 0.056(5) 0.103(7) 0.095(7) 0.057(6) 0.019(4) 0.032(5)
C56 0.149(8) 0.116(7) 0.114(7) 0.053(6) -0.047(6) -0.001(6)
C57 0.048(3) 0.034(3) 0.031(3) 0.007(2) -0.006(2) 0.009(2)
C58 0.035(3) 0.024(2) 0.029(3) 0.002(2) -0.005(2) 0.005(2)
C59 0.027(3) 0.026(2) 0.038(3) 0.002(2) -0.005(2) 0.007(2)
C60 0.025(2) 0.023(2) 0.033(3) 0.000(2) -0.004(2) 0.0058(19)
C61 0.025(2) 0.022(2) 0.043(3) 0.006(2) 0.007(2) 0.0042(19)
C62 0.028(3) 0.037(3) 0.057(4) 0.005(3) 0.002(3) 0.009(2)
C63 0.023(3) 0.050(4) 0.082(5) 0.024(3) 0.015(3) 0.005(2)
C64 0.036(3) 0.057(4) 0.069(5) 0.033(3) 0.024(3) 0.018(3)
C65 0.043(3) 0.054(4) 0.044(3) 0.021(3) 0.010(3) 0.020(3)
C66 0.029(3) 0.038(3) 0.040(3) 0.011(2) 0.004(2) 0.009(2)
C67 0.054(4) 0.091(6) 0.092(7) 0.052(5) 0.040(4) 0.027(4)
C68 0.092(7) 0.158(11) 0.094(8) 0.067(8) 0.055(6) 0.034(7)
C69 0.126(7) 0.103(6) 0.123(7) 0.067(6) 0.059(6) 0.024(6)
C70 0.052(5) 0.170(11) 0.058(5) 0.014(6) 0.030(4) 0.007(6)
C71 0.034(4) 0.126(8) 0.043(4) 0.004(4) 0.006(3) 0.014(4)
C72 0.045(4) 0.133(9) 0.060(5) -0.007(5) 0.003(4) 0.041(5)
C73 0.032(3) 0.083(5) 0.044(4) -0.001(3) -0.010(3) 0.014(3)
C74 0.062(5) 0.066(5) 0.063(5) 0.002(4) -0.010(4) 0.026(4)
C75 0.060(4) 0.043(4) 0.068(5) 0.005(3) -0.026(4) 0.003(3)
C76 0.092(7) 0.062(5) 0.088(7) 0.016(5) -0.028(5) -0.013(5)
C78 0.164(15) 0.144(13) 0.169(15) 0.050(12) 0.039(12) 0.108(12)
C79 0.142(11) 0.140(11) 0.114(9) 0.049(8) 0.026(8) 0.102(10)
C77 0.180(14) 0.051(5) 0.122(10) 0.024(6) -0.037(10) 0.020(7)
C80 0.24(2) 0.053(6) 0.182(16) 0.015(8) -0.039(14) 0.036(9)
C81 0.215(11) 0.194(11) 0.193(11) 0.050(7) 0.014(7) 0.027(7)
C82 0.288(15) 0.267(15) 0.276(15) 0.055(8) 0.015(8) 0.043(8)
C83 0.091(12) 0.081(11) 0.037(7) 0.032(7) 0.021(8) -0.001(9)
C84 0.051(8) 0.057(8) 0.032(6) 0.019(6) 0.017(6) 0.004(6)
C85 0.052(8) 0.058(8) 0.029(6) 0.017(5) 0.011(5) 0.012(6)
C86 0.023(6) 0.041(7) 0.040(7) 0.011(5) -0.001(6) 0.002(5)
C87 0.025(9) 0.045(8) 0.041(9) 0.005(7) -0.004(7) -0.005(6)
C88 0.031(9) 0.067(10) 0.042(9) 0.002(7) -0.003(7) -0.004(7)
C89 0.052(10) 0.062(11) 0.028(7) -0.013(8) 0.000(7) -0.013(9)
C90 0.059(10) 0.097(14) 0.045(9) 0.010(9) 0.010(8) 0.007(10)
C91 0.047(10) 0.106(16) 0.045(9) 0.003(10) -0.013(7) -0.014(9)
C92 0.023(8) 0.080(11) 0.038(7) 0.011(7) -0.014(6) -0.001(7)
C93 0.026(7) 0.23(3) 0.059(11) -0.030(15) 0.004(7) 0.027(12)
C94 0.062(8) 0.43(4) 0.38(3) -0.27(3) 0.025(14) 0.012(15)
C95 0.089(16) 0.15(2) 0.111(18) -0.015(16) 0.064(14) -0.017(15)
C96 0.087(9) 0.089(9) 0.082(9) 0.015(7) 0.024(7) -0.039(7)
C97 0.072(11) 0.094(12) 0.045(8) -0.005(8) 0.019(7) -0.061(9)
C98 0.081(11) 0.074(10) 0.044(8) -0.015(7) 0.014(7) -0.047(9)
C99 0.044(7) 0.056(8) 0.037(7) -0.001(6) 0.005(5) -0.020(6)
C100 0.058(9) 0.051(8) 0.040(7) 0.000(6) 0.013(7) -0.015(7)
C101 0.092(12) 0.071(10) 0.035(7) 0.001(7) 0.000(7) -0.013(9)
C102 0.15(2) 0.106(17) 0.037(9) -0.027(10) 0.018(12) -0.017(16)
C103 0.14(2) 0.122(19) 0.029(10) 0.016(11) 0.033(12) 0.044(16)
C104 0.12(2) 0.071(12) 0.085(18) 0.008(12) 0.072(17) 0.002(15)
C105 0.055(10) 0.071(10) 0.049(9) 0.002(7) 0.021(8) -0.004(8)
C106 0.167(17) 0.156(16) 0.150(17) 0.031(10) 0.015(10) 0.026(10)
C107 0.19(2) 0.19(2) 0.18(2) 0.031(11) 0.019(10) 0.031(11)
C108 0.155(18) 0.161(18) 0.150(18) 0.026(10) 0.014(10) 0.025(10)
N12' 0.042(7) 0.056(7) 0.066(8) 0.030(6) 0.017(6) -0.014(6)
C99' 0.050(8) 0.042(7) 0.060(9) 0.011(6) 0.000(7) -0.005(6)
C10' 0.058(9) 0.043(8) 0.042(8) 0.000(6) -0.004(7) 0.001(6)
C98' 0.077(12) 0.063(10) 0.088(14) 0.027(10) 0.002(10) -0.017(9)
C97' 0.065(11) 0.070(11) 0.101(16) 0.035(11) -0.004(10) -0.027(9)
C11' 0.055(9) 0.056(9) 0.074(11) -0.015(8) -0.010(8) -0.008(7)
C15' 0.049(10) 0.085(12) 0.049(10) -0.004(8) 0.000(8) 0.023(10)
C12' 0.081(12) 0.079(12) 0.054(10) -0.002(9) -0.005(9) 0.017(10)
N11' 0.037(7) 0.046(7) 0.051(7) 0.023(6) 0.015(6) 0.000(5)
N10' 0.054(11) 0.055(8) 0.047(9) 0.034(7) 0.010(8) -0.001(8)
C13' 0.057(10) 0.075(11) 0.036(8) -0.013(7) 0.002(7) 0.005(8)
N9' 0.034(8) 0.067(9) 0.044(8) 0.032(7) 0.007(6) 0.014(7)
C93' 0.32(5) 0.32(5) 0.32(5) 0.048(13) 0.017(11) 0.050(12)
C94' 0.062(8) 0.43(4) 0.38(3) -0.27(3) 0.025(14) 0.012(15)
C95' 2.0(3) 2.0(3) 2.0(3) 0.37(5) 0.14(2) 0.32(5)
C96' 0.089(10) 0.101(10) 0.107(10) 0.035(8) 0.017(8) -0.022(8)
C84' 0.068(11) 0.089(13) 0.075(12) 0.053(11) -0.003(10) 0.003(10)
C14' 0.053(11) 0.119(18) 0.032(9) 0.002(10) 0.013(8) 0.021(10)
C16' 0.060(10) 0.16(2) 0.018(7) -0.027(10) 0.006(7) -0.002(12)
C17' 0.16(3) 0.21(3) 0.071(15) 0.075(18) 0.090(17) 0.12(3)
C18' 0.21(3) 0.14(2) 0.046(12) -0.008(14) 0.078(17) -0.04(2)
C85' 0.062(10) 0.075(12) 0.081(13) 0.053(11) 0.000(10) 0.015(9)
C86' 0.040(12) 0.068(13) 0.035(8) 0.029(8) 0.008(8) 0.009(10)
C87' 0.048(10) 0.052(10) 0.044(10) 0.013(7) 0.008(9) 0.020(8)
C88' 0.035(13) 0.089(15) 0.057(13) -0.001(11) -0.011(10) 0.024(11)
C89' 0.066(16) 0.078(15) 0.083(16) -0.024(12) -0.014(14) 0.014(12)
C90' 0.09(2) 0.11(2) 0.11(2) -0.035(18) 0.038(17) -0.060(17)
C91' 0.084(19) 0.075(16) 0.078(17) -0.025(12) 0.025(15) -0.017(12)
C92' 0.043(11) 0.071(13) 0.057(12) 0.004(9) 0.015(9) 0.018(10)
B2' 0.046(13) 0.085(15) 0.057(14) 0.044(12) 0.025(10) 0.010(12)
C83' 0.103(17) 0.15(2) 0.104(17) 0.104(18) 0.009(14) -0.006(15)
C111 0.045(4) 0.046(4) 0.046(4) 0.010(3) 0.003(2) 0.007(2)
Cl6 0.087(4) 0.070(3) 0.140(5) 0.024(3) -0.052(3) -0.011(3)
Cl5 0.099(4) 0.196(6) 0.085(4) 0.034(4) -0.007(3) 0.001(4)
C110 0.18(3) 0.080(15) 0.19(3) -0.061(17) 0.12(2) -0.037(16)
Cl4 0.150(5) 0.123(5) 0.120(5) -0.013(4) -0.036(4) 0.059(4)
Cl3 0.191(6) 0.107(4) 0.088(4) -0.014(3) 0.041(4) 0.002(4)
C109 0.042(4) 0.074(5) 0.063(5) 0.025(4) 0.001(3) 0.006(3)
Cl2 0.0515(10) 0.0990(15) 0.0748(13) 0.0447(12) -0.0021(9) -0.0034(10)
Cl1 0.0663(12) 0.0915(14) 0.0566(11) 0.0229(10) 0.0138(9) 0.0077(10)

loop_
_atom_type_symbol
_atom_type_description
_atom_type_scat_dispersion_real
_atom_type_scat_dispersion_imag
_atom_type_scat_source
C C 0.0033 0.0016 'International Tables Vol C Tables 4.2.6.8 and 6.1.1.4'
H H 0.0000 0.0000 'International Tables Vol C Tables 4.2.6.8 and 6.1.1.4'
B B 0.0013 0.0007 'International Tables Vol C Tables 4.2.6.8 and 6.1.1.4'
N N 0.0061 0.0033 'International Tables Vol C Tables 4.2.6.8 and 6.1.1.4'
O O 0.0106 0.0060 'International Tables Vol C Tables 4.2.6.8 and 6.1.1.4'
Cl Cl 0.1484 0.1585 'International Tables Vol C Tables 4.2.6.8 and 6.1.1.4'
Zn Zn 0.2839 1.4301 'International Tables Vol C Tables 4.2.6.8 and 6.1.1.4'

loop_
_geom_angle_atom_site_label_1
_geom_angle_atom_site_label_2
_geom_angle_atom_site_label_3
_geom_angle
O2 Zn1 N5 133.88(16)
O2 Zn1 N3 126.88(16)
N5 Zn1 N3 98.94(17)
O2 Zn1 O1 80.24(13)
N5 Zn1 O1 92.89(15)
N3 Zn1 O1 94.02(15)
O2 Zn1 N1 98.87(14)
N5 Zn1 N1 84.54(16)
N3 Zn1 N1 90.04(16)
O1 Zn1 N1 175.49(15)
N11 Zn2 N7 102.2(3)
N11 Zn2 N9' 65.9(6)
N7 Zn2 N9' 87.4(4)
N11 Zn2 O3 129.1(3)
N7 Zn2 O3 127.6(2)
N9' Zn2 O3 102.8(5)
N11 Zn2 O4 104.7(4)
N7 Zn2 O4 96.9(3)
N9' Zn2 O4 170.4(5)
O3 Zn2 O4 81.4(2)
N11 Zn2 N11' 23.4(4)
N7 Zn2 N11' 94.5(4)
N9' Zn2 N11' 87.3(6)
O3 Zn2 N11' 136.6(4)
O4 Zn2 N11' 83.8(4)
N11 Zn2 N9 78.5(5)
N7 Zn2 N9 89.1(4)
N9' Zn2 N9 13.5(5)
O3 Zn2 N9 91.2(3)
O4 Zn2 N9 172.3(3)
N11' Zn2 N9 100.4(5)
C1 O1 Zn1 111.3(3)
C6 O2 Zn1 114.4(3)
C23 O3 Zn2 111.3(5)
C24 O4 Zn2 113.8(5)
N2 B1 N6 109.4(4)
N2 B1 N4 107.4(4)
N6 B1 N4 109.9(4)
N10 B2 N12 109.2(16)
N10 B2 N8 113.4(12)
N12 B2 N8 107.7(16)
C34 N1 N2 106.5(4)
C34 N1 Zn1 140.6(3)
N2 N1 Zn1 108.6(3)
C32 N2 N1 110.0(4)
C32 N2 B1 128.5(4)
N1 N2 B1 121.5(4)
C47 N3 N4 106.7(4)
C47 N3 Zn1 136.6(4)
N4 N3 Zn1 113.8(3)
C45 N4 N3 110.1(4)
C45 N4 B1 131.0(4)
N3 N4 B1 118.8(4)
C60 N5 N6 107.0(4)
C60 N5 Zn1 139.2(3)
N6 N5 Zn1 113.6(3)
N5 N6 C58 109.6(4)
N5 N6 B1 121.1(4)
C58 N6 B1 129.2(4)
C73 N7 N8 107.2(6)
C73 N7 Zn2 137.5(5)
N8 N7 Zn2 114.8(5)
C71 N8 N7 110.5(7)
C71 N8 B2' 126.1(11)
N7 N8 B2' 121.1(9)
C71 N8 B2 129.5(9)
N7 N8 B2 118.4(8)
B2' N8 B2 25.4(9)
C86 N9 N10 107.5(12)
C86 N9 Zn2 145.4(8)
N10 N9 Zn2 106.3(10)
C84 N10 N9 108.7(12)
C84 N10 B2 130.2(12)
N9 N10 B2 121.1(13)
C99 N11 N12 107.3(9)
C99 N11 Zn2 132.9(9)
N12 N11 Zn2 116.5(7)
C97 N12 N11 110.0(10)
C97 N12 B2 130.4(11)
N11 N12 B2 119.6(10)
O1 C1 C2 123.6(4)
O1 C1 C6 117.3(4)
C2 C1 C6 119.1(4)
C3 C2 C1 116.7(4)
C3 C2 C7 123.9(4)
C1 C2 C7 119.4(4)
C2 C3 C4 124.4(4)
C5 C4 C3 118.8(5)
C5 C4 C11 121.3(5)
C3 C4 C11 119.9(4)
C6 C5 C4 121.0(5)
O2 C6 C5 123.3(4)
O2 C6 C1 116.7(4)
C5 C6 C1 120.0(4)
C2 C7 C9 109.8(4)
C2 C7 C10 110.3(4)
C9 C7 C10 109.1(5)
C2 C7 C8 111.0(4)
C9 C7 C8 108.4(4)
C10 C7 C8 108.2(4)
C12 C11 C16 118.3(5)
C12 C11 C4 121.9(5)
C16 C11 C4 119.8(5)
C11 C12 C13 121.4(5)
C12 C13 C14 118.5(5)
C12 C13 C21 122.1(5)
C14 C13 C21 119.4(5)
C15 C14 C13 121.8(6)
C14 C15 C16 118.1(7)
C14 C15 C17 122.3(7)
C16 C15 C17 119.4(7)
C15 C16 C11 121.8(6)
C20 C17 C18 128.5(14)
C20 C17 C19 109.2(16)
C18 C17 C19 87.1(16)
C20 C17 C15 108.7(12)
C18 C17 C15 113.3(11)
C19 C17 C15 105.5(14)
C22 C21 C26 120.0(5)
C22 C21 C13 121.2(6)
C26 C21 C13 118.8(5)
C21 C22 C23 120.7(7)
O3 C23 C22 123.0(7)
O3 C23 C24 117.6(6)
C22 C23 C24 119.4(6)
O4 C24 C25 124.8(7)
O4 C24 C23 115.8(7)
C25 C24 C23 119.4(5)
C26 C25 C24 117.1(7)
C26 C25 C27 123.8(7)
C24 C25 C27 119.0(6)
C25 C26 C21 123.4(6)
C30 C27 C25 127.5(11)
C30 C27 C28 110.9(10)
C25 C27 C28 109.6(7)
C30 C27 C29 103.3(10)
C25 C27 C29 110.5(7)
C28 C27 C29 87.6(8)
N2 C32 C33 107.4(4)
N2 C32 C31 123.2(5)
C33 C32 C31 129.3(5)
C32 C33 C34 106.0(4)
N1 C34 C33 110.0(4)
N1 C34 C35 122.7(4)
C33 C34 C35 127.1(4)
C36 C35 C40 117.1(5)
C36 C35 C34 121.6(4)
C40 C35 C34 121.3(5)
C37 C36 C35 121.2(5)
C36 C37 C38 121.1(6)
C40 C39 C38 121.0(5)
C39 C40 C35 122.0(5)
C39 C38 C37 117.6(6)
C39 C38 C41 120.8(6)
C37 C38 C41 121.6(6)
C43 C41 C42 110.5(12)
C43 C41 C38 112.6(8)
C42 C41 C38 110.7(8)
N4 C45 C46 107.9(5)
N4 C45 C44 122.5(5)
C46 C45 C44 129.5(5)
C45 C46 C47 105.6(5)
N3 C47 C46 109.6(5)
N3 C47 C48 120.3(5)
C46 C47 C48 130.1(5)
C53 C48 C49 118.1(5)
C53 C48 C47 120.9(5)
C49 C48 C47 121.0(5)
C50 C49 C48 120.0(6)
C51 C50 C49 122.7(6)
C50 C51 C52 117.5(6)
C50 C51 C54 120.7(6)
C52 C51 C54 121.8(6)
C53 C52 C51 120.8(6)
C48 C53 C52 120.8(5)
C51 C54 C56 115.1(7)
C51 C54 C55 111.1(5)
C56 C54 C55 105.7(9)
N6 C58 C59 107.4(4)
N6 C58 C57 123.3(5)
C59 C58 C57 129.3(5)
C58 C59 C60 106.6(4)
N5 C60 C59 109.3(5)
N5 C60 C61 121.2(4)
C59 C60 C61 129.5(5)
C66 C61 C62 117.7(5)
C66 C61 C60 122.4(5)
C62 C61 C60 119.8(5)
C63 C62 C61 119.8(6)
C64 C63 C62 122.3(6)
C63 C64 C65 117.4(6)
C63 C64 C67 120.4(7)
C65 C64 C67 122.1(7)
C66 C65 C64 121.3(6)
C65 C66 C61 121.3(5)
C68 C67 C64 113.6(8)
C68 C67 C69 110.9(9)
C64 C67 C69 108.6(7)
N8 C71 C72 107.1(7)
N8 C71 C70 123.4(10)
C72 C71 C70 129.5(9)
C71 C72 C73 107.6(8)
N7 C73 C72 107.6(8)
N7 C73 C74 123.7(6)
C72 C73 C74 128.7(8)
C79 C74 C75 117.4(10)
C79 C74 C73 120.0(10)
C75 C74 C73 122.7(6)
C76 C75 C74 120.9(8)
C75 C76 C77 118.7(11)
C79 C78 C77 119.9(12)
C78 C79 C74 125.6(14)
C78 C77 C76 117.5(10)
C78 C77 C80 125.2(14)
C76 C77 C80 117.1(14)
C82 C80 C81 112.1(17)
C82 C80 C77 106.4(16)
C81 C80 C77 111.1(13)
N10 C84 C85 108.8(10)
N10 C84 C83 123.9(14)
C85 C84 C83 127.1(13)
C84 C85 C86 106.1(12)
N9 C86 C85 108.9(12)
N9 C86 C87 124.9(12)
C85 C86 C87 126.1(14)
C92 C87 C88 117.9(14)
C92 C87 C86 122.0(15)
C88 C87 C86 120.1(14)
C89 C88 C87 119.7(13)
C88 C89 C90 119.9(14)
C91 C90 C89 119.4(15)
C91 C90 C93 119.5(16)
C89 C90 C93 121.1(15)
C92 C91 C90 120.0(14)
C91 C92 C87 122.7(15)
C95 C93 C94 132(2)
C95 C93 C90 108.4(14)
C94 C93 C90 105.0(17)
N12 C97 C98 107.9(11)
N12 C97 C96 122.2(13)
C98 C97 C96 129.9(13)
C97 C98 C99 105.7(11)
N11 C99 C98 109.1(11)
N11 C99 C100 122.1(10)
C98 C99 C100 128.8(11)
C101 C100 C105 120.0
C101 C100 C99 120.1(8)
C105 C100 C99 119.8(8)
C102 C101 C100 120.0
C101 C102 C103 120.0
C102 C103 C104 120.0
C102 C103 C106 126.8(19)
C104 C103 C106 113.0(19)
C103 C104 C105 120.0
C104 C105 C100 120.0
C108 C106 C107 122(2)
C108 C106 C103 116(3)
C107 C106 C103 122(3)
N11' N12' C97' 106.3(14)
N11' N12' B2' 119.6(13)
C97' N12' B2' 134.1(15)
N11' C99' C98' 108.1(14)
N11' C99' C10' 120.0(12)
C98' C99' C10' 131.9(15)
C15' C10' C11' 118.5(15)
C15' C10' C99' 121.8(14)
C11' C10' C99' 119.7(15)
C97' C98' C99' 106.6(17)
C98' C97' N12' 110.2(16)
C98' C97' C96' 132.5(18)
N12' C97' C96' 117.1(19)
C12' C11' C10' 121.1(16)
C10' C15' C14' 122.7(16)
C11' C12' C13' 119.5(16)
C99' N11' N12' 108.7(12)
C99' N11' Zn2 138.5(9)
N12' N11' Zn2 111.5(10)
C84' N10' N9' 109.5(19)
C84' N10' B2' 130.0(16)
N9' N10' B2' 120.2(13)
C12' C13' C14' 118.8(15)
C12' C13' C16' 120.1(15)
C14' C13' C16' 121.1(15)
C86' N9' N10' 106.5(14)
C86' N9' Zn2 139.1(12)
N10' N9' Zn2 114.4(12)
C95' C93' C90' 114.3(19)
N10' C84' C85' 110.0(17)
N10' C84' C83' 123.4(19)
C85' C84' C83' 126.5(16)
C15' C14' C13' 119.3(18)
C18' C16' C17' 113.5(16)
C18' C16' C13' 107.5(13)
C17' C16' C13' 111.3(16)
C84' C85' C86' 104.8(16)
N9' C86' C85' 109.0(17)
N9' C86' C87' 125.1(14)
C85' C86' C87' 125.7(19)
C88' C87' C92' 120.0
C88' C87' C86' 120.2(12)
C92' C87' C86' 119.6(13)
C89' C88' C87' 120.0
C88' C89' C90' 120.0
C89' C90' C91' 120.0
C89' C90' C93' 114(3)
C91' C90' C93' 122(3)
C92' C91' C90' 120.0
C91' C92' C87' 120.0
N8 B2' N10' 102.9(19)
N8 B2' N12' 116.1(15)
N10' B2' N12' 109.8(16)
Cl6 C111 Cl5 102.2(8)
Cl4 C110 Cl3 111.0(10)
Cl2 C109 Cl1 111.9(4)

loop_
_geom_bond_atom_site_label_1
_geom_bond_atom_site_label_2
_geom_bond_distance
Zn1 O2 1.978(3)
Zn1 N5 2.034(4)
Zn1 N3 2.049(4)
Zn1 O1 2.120(3)
Zn1 N1 2.197(4)
Zn2 N11 1.976(10)
Zn2 N7 2.002(5)
Zn2 N9' 2.020(14)
Zn2 O3 2.021(5)
Zn2 O4 2.023(7)
Zn2 N11' 2.164(13)
Zn2 N9 2.486(16)
O1 C1 1.263(6)
O2 C6 1.312(6)
O3 C23 1.308(8)
O4 C24 1.268(7)
B1 N2 1.548(7)
B1 N6 1.553(7)
B1 N4 1.560(7)
B2 N10 1.51(2)
B2 N12 1.54(2)
B2 N8 1.68(3)
N1 C34 1.339(6)
N1 N2 1.376(6)
N2 C32 1.369(6)
N3 C47 1.343(7)
N3 N4 1.374(6)
N4 C45 1.344(7)
N5 C60 1.355(6)
N5 N6 1.369(6)
N6 C58 1.368(6)
N7 C73 1.322(9)
N7 N8 1.374(8)
N8 C71 1.333(10)
N8 B2' 1.45(3)
N9 C86 1.350(17)
N9 N10 1.384(14)
N10 C84 1.359(19)
N11 C99 1.338(15)
N11 N12 1.362(13)
N12 C97 1.346(16)
C1 C2 1.456(6)
C1 C6 1.475(7)
C2 C3 1.373(7)
C2 C7 1.523(7)
C3 C4 1.428(7)
C4 C5 1.391(7)
C4 C11 1.479(7)
C5 C6 1.382(7)
C7 C9 1.538(8)
C7 C10 1.548(7)
C7 C8 1.551(7)
C11 C12 1.390(7)
C11 C16 1.407(8)
C12 C13 1.394(8)
C13 C14 1.405(9)
C13 C21 1.486(7)
C14 C15 1.386(10)
C15 C16 1.394(10)
C15 C17 1.615(13)
C17 C20 1.396(19)
C17 C18 1.40(2)
C17 C19 1.59(3)
C21 C22 1.382(9)
C21 C26 1.424(9)
C22 C23 1.392(8)
C23 C24 1.479(11)
C24 C25 1.449(11)
C25 C26 1.379(8)
C25 C27 1.525(12)
C27 C30 1.345(14)
C27 C28 1.648(14)
C27 C29 1.827(15)
C31 C32 1.506(7)
C32 C33 1.376(7)
C33 C34 1.409(7)
C34 C35 1.473(7)
C35 C36 1.393(7)
C35 C40 1.395(7)
C36 C37 1.386(8)
C37 C38 1.402(9)
C39 C40 1.377(9)
C39 C38 1.388(9)
C38 C41 1.523(9)
C41 C43 1.439(15)
C41 C42 1.509(16)
C44 C45 1.501(8)
C45 C46 1.386(8)
C46 C47 1.402(8)
C47 C48 1.466(8)
C48 C53 1.395(8)
C48 C49 1.403(8)
C49 C50 1.379(9)
C50 C51 1.380(10)
C51 C52 1.399(9)
C51 C54 1.523(9)
C52 C53 1.396(9)
C54 C56 1.529(14)
C54 C55 1.533(11)
C57 C58 1.482(7)
C58 C59 1.381(8)
C59 C60 1.393(7)
C60 C61 1.478(7)
C61 C66 1.393(8)
C61 C62 1.406(8)
C62 C63 1.400(9)
C63 C64 1.372(10)
C64 C65 1.398(9)
C64 C67 1.530(9)
C65 C66 1.382(8)
C67 C68 1.506(16)
C67 C69 1.565(13)
C70 C71 1.485(12)
C71 C72 1.349(14)
C72 C73 1.417(11)
C73 C74 1.472(12)
C74 C79 1.366(12)
C74 C75 1.390(12)
C75 C76 1.360(12)
C76 C77 1.450(16)
C78 C79 1.27(2)
C78 C77 1.41(2)
C77 C80 1.553(15)
C80 C82 1.466(19)
C80 C81 1.481(18)
C83 C84 1.519(16)
C84 C85 1.37(2)
C85 C86 1.411(16)
C86 C87 1.46(2)
C87 C92 1.40(2)
C87 C88 1.41(2)
C88 C89 1.36(2)
C89 C90 1.40(2)
C90 C91 1.40(2)
C90 C93 1.521(18)
C91 C92 1.30(2)
C93 C95 1.472(18)
C93 C94 1.501(18)
C96 C97 1.489(19)
C97 C98 1.38(2)
C98 C99 1.406(18)
C99 C100 1.494(14)
C100 C101 1.3900
C100 C105 1.3900
C101 C102 1.3900
C102 C103 1.3900
C103 C104 1.3900
C103 C106 1.524(18)
C104 C105 1.3900
C106 C108 1.443(19)
C106 C107 1.484(19)
N12' N11' 1.376(15)
N12' C97' 1.42(2)
N12' B2' 1.55(3)
C99' N11' 1.36(2)
C99' C98' 1.43(2)
C99' C10' 1.46(2)
C10' C15' 1.38(2)
C10' C11' 1.41(2)
C98' C97' 1.32(3)
C97' C96' 1.53(3)
C11' C12' 1.40(3)
C15' C14' 1.39(3)
C12' C13' 1.42(3)
N10' C84' 1.32(2)
N10' N9' 1.40(2)
N10' B2' 1.49(3)
C13' C14' 1.43(2)
C13' C16' 1.518(16)
N9' C86' 1.34(2)
C93' C95' 1.501(6)
C93' C90' 1.52(2)
C84' C85' 1.37(3)
C84' C83' 1.57(2)
C16' C18' 1.505(19)
C16' C17' 1.515(17)
C85' C86' 1.44(2)
C86' C87' 1.52(2)
C87' C88' 1.3900
C87' C92' 1.3900
C88' C89' 1.3900
C89' C90' 1.3900
C90' C91' 1.3900
C91' C92' 1.3900
C111 Cl6 1.688(13)
C111 Cl5 1.797(14)
C110 Cl4 1.639(17)
C110 Cl3 1.794(15)
C109 Cl2 1.741(7)
C109 Cl1 1.771(7)
